data_4508060
loop_
_publ_author_name
'Singh, Ruchi'
'Bharadwaj, Parimal K.'

_publ_section_title
;
 Coordination Polymers Built with a Linear Bis-Imidazole and Different
 Dicarboxylates: Unusual Entanglement and Emission Properties
;
_journal_issue 8
_journal_name_full 'Crystal Growth &amp; Design'
_journal_page_first 3722
_journal_paper_doi 10.1021/cg400756z
_journal_volume 13
_journal_year 2013
_chemical_formula_moiety 'C65 H44 Cd2 N12 O12'
_chemical_formula_sum 'C65 H44 Cd2 N12 O12'
_chemical_formula_weight 1409.92
_chemical_name_systematic
;
 ?
;
_space_group_IT_number 2
_symmetry_cell_setting triclinic
_symmetry_space_group_name_Hall '-P 1'
_symmetry_space_group_name_H-M 'P -1'
_atom_sites_solution_hydrogens geom
_atom_sites_solution_primary direct
_atom_sites_solution_secondary difmap
_audit_creation_method SHELXL-97
_cell_angle_alpha 101.996(5)
_cell_angle_beta 99.977(5)
_cell_angle_gamma 107.559(5)
_cell_formula_units_Z 2
_cell_length_a 11.857(5)
_cell_length_b 12.448(3)
_cell_length_c 22.213(5)
_cell_measurement_reflns_used 999
_cell_measurement_temperature 100(2)
_cell_measurement_theta_max 25.50
_cell_measurement_theta_min 1.78
_cell_volume 2958.0(16)
_computing_cell_refinement 'SAINT 6.45 ( Bruker, 2003)'
_computing_data_collection 'SMART 5.628 (Bruker, 2003)'
_computing_data_reduction 'SAINT 6.45 ( Bruker, 2003)'
_computing_molecular_graphics 'DIAMOND 2.1e'
_computing_structure_refinement 'SHELXL-97 (Sheldrick, 1997)'
_computing_structure_solution SIR-97
_diffrn_ambient_temperature 100(2)
_diffrn_measured_fraction_theta_full 0.979
_diffrn_measured_fraction_theta_max 0.979
_diffrn_measurement_device_type 'BRUKER SMART APEX'
_diffrn_measurement_method /w-scans
_diffrn_radiation_monochromator graphite
_diffrn_radiation_source 'fine-focus sealed tube'
_diffrn_radiation_type MoK\a
_diffrn_radiation_wavelength 0.71073
_diffrn_reflns_av_R_equivalents 0.0325
_diffrn_reflns_av_sigmaI/netI 0.0665
_diffrn_reflns_limit_h_max 14
_diffrn_reflns_limit_h_min -14
_diffrn_reflns_limit_k_max 11
_diffrn_reflns_limit_k_min -15
_diffrn_reflns_limit_l_max 26
_diffrn_reflns_limit_l_min -17
_diffrn_reflns_number 16133
_diffrn_reflns_theta_full 25.50
_diffrn_reflns_theta_max 25.50
_diffrn_reflns_theta_min 1.78
_exptl_absorpt_coefficient_mu 0.795
_exptl_absorpt_correction_T_max 0.9037
_exptl_absorpt_correction_T_min 0.8636
_exptl_absorpt_correction_type empirical
_exptl_absorpt_process_details Sadabs
_exptl_crystal_colour Orange
_exptl_crystal_density_diffrn 1.583
_exptl_crystal_density_method 'not measured'
_exptl_crystal_description Rod
_exptl_crystal_F_000 1420
_exptl_crystal_size_max 0.19
_exptl_crystal_size_mid 0.15
_exptl_crystal_size_min 0.13
_refine_diff_density_max 2.677
_refine_diff_density_min -1.187
_refine_diff_density_rms 0.201
_refine_ls_extinction_method none
_refine_ls_goodness_of_fit_ref 1.068
_refine_ls_hydrogen_treatment constr
_refine_ls_matrix_type full
_refine_ls_number_parameters 820
_refine_ls_number_reflns 10779
_refine_ls_number_restraints 8
_refine_ls_restrained_S_all 1.070
_refine_ls_R_factor_all 0.0929
_refine_ls_R_factor_gt 0.0699
_refine_ls_shift/su_max 0.001
_refine_ls_shift/su_mean 0.000
_refine_ls_structure_factor_coef Fsqd
_refine_ls_weighting_details 'calc w=1/[\s^2^(Fo^2^)+(0.1378P)^2^+6.8575P] where P=(Fo^2^+2Fc^2^)/3'
_refine_ls_weighting_scheme calc
_refine_ls_wR_factor_gt 0.1874
_refine_ls_wR_factor_ref 0.2340
_reflns_number_gt 8069
_reflns_number_total 10779
_reflns_threshold_expression >2sigma(I)
_cod_data_source_file cg400756z_si_002.cif
_cod_data_source_block Complex6
_cod_depositor_comments
;
The following automatic conversions were performed:

'_symmetry_cell_setting' value 'Triclinic' changed to 'triclinic'
according to /home/saulius/struct/CIF-dictionaries/cif_core.dic
dictionary named 'cif_core.dic' version 2.4.2 from
2011-04-26.

'_exptl_absorpt_correction_type' value 'Empirical'
changed to 'empirical' according to
/home/saulius/struct/CIF-dictionaries/cif_core.dic dictionary named
'cif_core.dic' version 2.4.2 from 2011-04-26.

Automatic conversion script
Id: cif_fix_values 1891 2012-01-12 08:04:46Z andrius 
;
_cod_original_cell_volume 2958.0(18)
_cod_original_sg_symbol_H-M P-1
_cod_database_code 4508060

loop_
_symmetry_equiv_pos_as_xyz
'x, y, z'
'-x, -y, -z'

loop_
_atom_site_label
_atom_site_type_symbol
_atom_site_fract_x
_atom_site_fract_y
_atom_site_fract_z
_atom_site_U_iso_or_equiv
_atom_site_adp_type
_atom_site_occupancy
_atom_site_symmetry_multiplicity
_atom_site_calc_flag
_atom_site_refinement_flags
Cd1 Cd -0.97229(5) 0.57423(4) 0.88858(2) 0.02521(18) Uani 1 1 d .
Cd2 Cd -0.55126(4) 0.41386(4) 0.60484(2) 0.01938(18) Uani 1 1 d .
O1 O -0.8954(4) 0.7175(4) 0.8451(2) 0.0311(11) Uani 1 1 d .
O2 O -0.8654(8) 0.5576(6) 0.8003(4) 0.090(3) Uani 1 1 d .
O3 O -0.5293(4) 0.9385(4) 0.6903(2) 0.0262(11) Uani 1 1 d .
O4 O -0.0807(4) 1.3809(4) 0.8625(2) 0.0269(11) Uani 1 1 d .
O5 O -0.1863(4) 1.4770(4) 0.8181(2) 0.0297(11) Uani 1 1 d .
O6 O -0.3470(4) 0.5144(4) 0.6856(2) 0.0272(11) Uani 1 1 d .
O7 O -0.4496(4) 0.6090(4) 0.6376(2) 0.0244(10) Uani 1 1 d .
O8 O 0.0047(4) 1.0522(4) 0.8053(2) 0.0267(11) Uani 1 1 d .
O9 O 0.2984(5) 1.4155(4) 0.6720(2) 0.0334(12) Uani 1 1 d .
O10 O 0.3662(4) 1.2691(4) 0.6469(2) 0.0235(10) Uani 1 1 d .
O11 O -0.3657(5) 1.5731(6) 0.8431(3) 0.0522(16) Uani 1 1 d D
N1 N -1.0373(5) 0.6896(5) 0.9562(3) 0.0228(12) Uani 1 1 d .
N2 N -1.1233(5) 0.8204(5) 0.9832(3) 0.0227(12) Uani 1 1 d .
N3 N -1.3833(7) 1.1338(7) 0.9812(4) 0.053(2) Uani 1 1 d .
N4 N -1.4470(7) 1.1217(7) 0.9316(4) 0.053(2) Uani 1 1 d .
N5 N -0.6971(6) 0.4479(5) 0.9699(4) 0.0436(18) Uani 1 1 d .
N6 N -0.8162(5) 0.5500(5) 0.9494(3) 0.0365(16) Uani 1 1 d .
N7 N -0.6881(5) 0.4447(5) 0.5316(3) 0.0216(12) Uani 1 1 d .
N8 N -0.8051(5) 0.5405(5) 0.5003(3) 0.0274(13) Uani 1 1 d .
N9 N -0.0872(5) -0.1674(5) 0.5011(3) 0.0313(14) Uani 1 1 d .
N10 N -0.0740(5) -0.0943(5) 0.5509(3) 0.0291(14) Uani 1 1 d .
N11 N -0.3743(5) 0.1783(5) 0.5232(2) 0.0185(11) Uani 1 1 d .
N12 N -0.4675(5) 0.3059(5) 0.5453(3) 0.0222(12) Uani 1 1 d .
C1 C -1.1027(6) 0.7485(5) 0.9346(3) 0.0213(14) Uani 1 1 d .
H1 H -1.1311 0.7418 0.8917 0.026 Uiso 1 1 calc R
C2 C -1.0135(6) 0.7243(6) 1.0221(3) 0.0267(16) Uani 1 1 d .
H2 H -0.9694 0.6962 1.0499 0.032 Uiso 1 1 calc R
C3 C -1.0652(6) 0.8060(6) 1.0394(3) 0.0273(16) Uani 1 1 d .
H3 H -1.0622 0.8445 1.0806 0.033 Uiso 1 1 calc R
C4 C -1.1890(6) 0.8979(6) 0.9776(3) 0.0245(15) Uani 1 1 d .
C5 C -1.1648(7) 0.9935(6) 1.0283(4) 0.0352(18) Uani 1 1 d .
H5 H -1.1034 1.0090 1.0646 0.042 Uiso 1 1 calc R
C6 C -1.2317(7) 1.0664(7) 1.0252(4) 0.0370(19) Uani 1 1 d .
H6 H -1.2154 1.1306 1.0596 0.044 Uiso 1 1 calc R
C7 C -1.3215(7) 1.0454(7) 0.9722(4) 0.0350(18) Uani 1 1 d .
C8 C -1.3449(7) 0.9490(7) 0.9199(4) 0.0375(19) Uani 1 1 d .
H8 H -1.4047 0.9352 0.8831 0.045 Uiso 1 1 calc R
C9 C -1.2792(7) 0.8747(7) 0.9230(4) 0.0323(17) Uani 1 1 d .
H9 H -1.2952 0.8099 0.8888 0.039 Uiso 1 1 calc R
C10 C -0.7657(7) 0.4756(7) 0.9245(5) 0.044(2) Uani 1 1 d .
H10 H -0.7761 0.4462 0.8810 0.053 Uiso 1 1 calc R
C11 C -0.7767(6) 0.5729(7) 1.0140(4) 0.0359(19) Uani 1 1 d .
H11 H -0.7954 0.6239 1.0442 0.043 Uiso 1 1 calc R
C12 C -0.7061(7) 0.5091(7) 1.0264(5) 0.045(2) Uani 1 1 d .
H12 H -0.6697 0.5072 1.0666 0.054 Uiso 1 1 calc R
C13 C -0.6341(7) 0.3662(7) 0.9587(4) 0.043(2) Uani 1 1 d D
C14 C -0.6269(9) 0.3162(8) 0.8987(5) 0.061(3) Uani 1 1 d D
H14 H -0.6645 0.3346 0.8639 0.074 Uiso 1 1 calc R
C15 C -0.5646(8) 0.2393(8) 0.8897(4) 0.057(3) Uani 1 1 d D
H15 H -0.5583 0.2072 0.8492 0.069 Uiso 1 1 calc R
C16 C -0.5120(8) 0.2110(7) 0.9416(4) 0.049(2) Uani 1 1 d D
C17 C -0.5152(8) 0.2586(8) 1.0021(4) 0.048(2) Uani 1 1 d D
H17 H -0.4776 0.2390 1.0364 0.057 Uiso 1 1 calc R
C18 C -0.5785(8) 0.3399(8) 1.0108(5) 0.055(2) Uani 1 1 d D
H18 H -0.5821 0.3747 1.0514 0.066 Uiso 1 1 calc R
C19 C -0.8459(8) 0.6654(6) 0.8095(4) 0.040(2) Uani 1 1 d .
C20 C -0.7606(8) 0.7359(7) 0.7775(4) 0.0358(18) Uani 1 1 d .
C21 C -0.7000(7) 0.6861(7) 0.7377(4) 0.0362(18) Uani 1 1 d .
H21 H -0.7125 0.6065 0.7298 0.043 Uiso 1 1 calc R
C22 C -0.6200(7) 0.7556(6) 0.7096(3) 0.0304(16) Uani 1 1 d .
H22 H -0.5798 0.7228 0.6828 0.037 Uiso 1 1 calc R
C23 C -0.6025(6) 0.8733(6) 0.7226(3) 0.0259(15) Uani 1 1 d .
C24 C -0.6568(7) 0.9254(7) 0.7640(4) 0.0361(18) Uani 1 1 d .
H24 H -0.6408 1.0057 0.7731 0.043 Uiso 1 1 calc R
C25 C -0.7358(7) 0.8571(6) 0.7922(4) 0.0326(17) Uani 1 1 d .
H25 H -0.7721 0.8918 0.8207 0.039 Uiso 1 1 calc R
C26 C -0.4482(6) 1.0502(6) 0.7271(3) 0.0270(16) Uani 1 1 d .
C27 C -0.3549(6) 1.0573(6) 0.7772(3) 0.0261(15) Uani 1 1 d .
H27 H -0.3508 0.9904 0.7884 0.031 Uiso 1 1 calc R
C28 C -0.2694(6) 1.1655(6) 0.8093(3) 0.0263(15) Uani 1 1 d .
H28 H -0.2065 1.1715 0.8427 0.032 Uiso 1 1 calc R
C29 C -0.2743(6) 1.2680(6) 0.7933(3) 0.0266(15) Uani 1 1 d .
C30 C -0.3713(6) 1.2570(6) 0.7437(3) 0.0257(15) Uani 1 1 d .
H30 H -0.3781 1.3237 0.7333 0.031 Uiso 1 1 calc R
C31 C -0.4572(6) 1.1482(6) 0.7101(3) 0.0250(15) Uani 1 1 d .
H31 H -0.5203 1.1413 0.6766 0.030 Uiso 1 1 calc R
C32 C -0.1764(6) 1.3823(7) 0.8268(3) 0.0277(16) Uani 1 1 d .
C33 C -0.3561(6) 0.6090(6) 0.6762(3) 0.0218(14) Uani 1 1 d .
C34 C -0.2574(6) 0.7243(6) 0.7096(3) 0.0244(15) Uani 1 1 d .
C35 C -0.1603(6) 0.7364(6) 0.7578(3) 0.0234(14) Uani 1 1 d .
H35 H -0.1537 0.6705 0.7694 0.028 Uiso 1 1 calc R
C36 C -0.0729(6) 0.8449(6) 0.7892(3) 0.0254(15) Uani 1 1 d .
H36 H -0.0089 0.8524 0.8225 0.030 Uiso 1 1 calc R
C37 C -0.0808(6) 0.9421(6) 0.7711(3) 0.0241(15) Uani 1 1 d .
C38 C -0.1750(6) 0.9341(6) 0.7211(3) 0.0258(15) Uani 1 1 d .
H38 H -0.1781 1.0000 0.7084 0.031 Uiso 1 1 calc R
C39 C -0.2637(6) 0.8248(6) 0.6910(3) 0.0255(15) Uani 1 1 d .
H39 H -0.3283 0.8175 0.6581 0.031 Uiso 1 1 calc R
C40 C 0.0722(6) 1.1154(6) 0.7696(3) 0.0252(15) Uani 1 1 d .
C41 C 0.1283(6) 1.0616(6) 0.7291(3) 0.0261(15) Uani 1 1 d .
H41 H 0.1178 0.9827 0.7232 0.031 Uiso 1 1 calc R
C42 C 0.2006(6) 1.1280(6) 0.6977(3) 0.0264(15) Uani 1 1 d .
H42 H 0.2389 1.0935 0.6704 0.032 Uiso 1 1 calc R
C43 C 0.2157(6) 1.2443(6) 0.7068(3) 0.0238(15) Uani 1 1 d .
C44 C 0.1553(7) 1.2963(6) 0.7445(3) 0.0306(17) Uani 1 1 d .
H44 H 0.1638 1.3744 0.7487 0.037 Uiso 1 1 calc R
C45 C 0.0800(6) 1.2303(6) 0.7768(3) 0.0285(16) Uani 1 1 d .
H45 H 0.0374 1.2634 0.8019 0.034 Uiso 1 1 calc R
C46 C 0.3004(6) 1.3166(6) 0.6731(3) 0.0258(15) Uani 1 1 d .
C47 C -0.7388(6) 0.5202(6) 0.5500(4) 0.0296(17) Uani 1 1 d .
H47 H -0.7305 0.5563 0.5924 0.036 Uiso 1 1 calc R
C48 C -0.7231(6) 0.4133(7) 0.4662(4) 0.0309(17) Uani 1 1 d .
H48 H -0.7003 0.3596 0.4398 0.037 Uiso 1 1 calc R
C49 C -0.7944(6) 0.4708(6) 0.4458(4) 0.0308(16) Uani 1 1 d .
H49 H -0.8294 0.4650 0.4039 0.037 Uiso 1 1 calc R
C50 C -0.8749(6) 0.6162(6) 0.5030(4) 0.0287(16) Uani 1 1 d .
C51 C -0.9563(6) 0.6081(7) 0.4476(4) 0.0350(18) Uani 1 1 d .
H51 H -0.9664 0.5532 0.4098 0.042 Uiso 1 1 calc R
C52 C -1.0221(7) 0.6829(7) 0.4498(4) 0.0361(18) Uani 1 1 d .
H52 H -1.0760 0.6785 0.4128 0.043 Uiso 1 1 calc R
C53 C -1.0095(6) 0.7638(6) 0.5056(4) 0.0274(15) Uani 1 1 d .
C54 C -0.9265(7) 0.7730(7) 0.5609(4) 0.0362(18) Uani 1 1 d .
H54 H -0.9161 0.8286 0.5986 0.043 Uiso 1 1 calc R
C55 C -0.8590(6) 0.6980(7) 0.5594(4) 0.0347(18) Uani 1 1 d .
H55 H -0.8038 0.7032 0.5961 0.042 Uiso 1 1 calc R
C56 C -0.4005(6) 0.2496(6) 0.5700(3) 0.0222(14) Uani 1 1 d .
H56 H -0.3750 0.2576 0.6132 0.027 Uiso 1 1 calc R
C57 C -0.4858(6) 0.2690(6) 0.4801(3) 0.0246(15) Uani 1 1 d .
H57 H -0.5302 0.2938 0.4506 0.030 Uiso 1 1 calc R
C58 C -0.4289(6) 0.1907(6) 0.4658(3) 0.0250(15) Uani 1 1 d .
H58 H -0.4270 0.1528 0.4254 0.030 Uiso 1 1 calc R
C59 C -0.3000(6) 0.1068(5) 0.5318(3) 0.0195(13) Uani 1 1 d .
C60 C -0.2091(6) 0.1368(6) 0.5866(3) 0.0221(14) Uani 1 1 d .
H60 H -0.1969 0.2017 0.6199 0.027 Uiso 1 1 calc R
C61 C -0.1369(7) 0.0696(6) 0.5913(3) 0.0293(16) Uani 1 1 d .
H61 H -0.0746 0.0899 0.6280 0.035 Uiso 1 1 calc R
C62 C -0.1558(6) -0.0287(6) 0.5419(3) 0.0248(15) Uani 1 1 d .
C63 C -0.2499(6) -0.0590(6) 0.4877(3) 0.0275(16) Uani 1 1 d .
H63 H -0.2638 -0.1247 0.4546 0.033 Uiso 1 1 calc R
C64 C -0.3227(6) 0.0082(6) 0.4831(3) 0.0250(15) Uani 1 1 d .
H64 H -0.3869 -0.0130 0.4472 0.030 Uiso 1 1 calc R
C65 C -0.4877(10) 1.5461(13) 0.8047(5) 0.093(4) Uani 1 1 d D
O1W O -0.1317(7) 0.4413(6) 0.6833(3) 0.065(2) Uani 1 1 d .

loop_
_atom_site_aniso_label
_atom_site_aniso_U_11
_atom_site_aniso_U_22
_atom_site_aniso_U_33
_atom_site_aniso_U_23
_atom_site_aniso_U_13
_atom_site_aniso_U_12
Cd1 0.0328(3) 0.0186(3) 0.0307(3) 0.0082(2) 0.0137(2) 0.0141(2)
Cd2 0.0210(3) 0.0171(3) 0.0232(3) 0.0058(2) 0.00654(19) 0.0105(2)
O1 0.037(3) 0.024(3) 0.037(3) 0.010(2) 0.018(2) 0.011(2)
O2 0.157(8) 0.038(4) 0.129(7) 0.044(4) 0.116(7) 0.050(5)
O3 0.031(2) 0.022(3) 0.020(2) 0.0016(19) 0.005(2) 0.005(2)
O4 0.030(2) 0.023(3) 0.028(3) 0.011(2) 0.003(2) 0.010(2)
O5 0.039(3) 0.027(3) 0.025(2) 0.007(2) 0.003(2) 0.017(2)
O6 0.029(2) 0.023(3) 0.028(3) 0.009(2) 0.000(2) 0.009(2)
O7 0.026(2) 0.021(2) 0.028(2) 0.009(2) 0.006(2) 0.009(2)
O8 0.033(3) 0.017(2) 0.023(2) 0.0037(19) 0.010(2) 0.000(2)
O9 0.047(3) 0.019(3) 0.041(3) 0.012(2) 0.020(2) 0.014(2)
O10 0.024(2) 0.028(3) 0.024(2) 0.009(2) 0.0101(19) 0.012(2)
O11 0.045(3) 0.056(4) 0.061(4) 0.018(3) 0.009(3) 0.027(3)
N1 0.028(3) 0.019(3) 0.022(3) 0.003(2) 0.006(2) 0.012(2)
N2 0.021(3) 0.020(3) 0.026(3) 0.004(2) 0.002(2) 0.009(2)
N3 0.045(4) 0.049(5) 0.065(5) 0.039(4) 0.000(4) 0.010(4)
N4 0.039(4) 0.051(5) 0.054(5) -0.007(4) 0.011(4) 0.008(3)
N5 0.027(3) 0.022(3) 0.078(5) 0.008(3) 0.008(3) 0.010(3)
N6 0.018(3) 0.019(3) 0.064(5) 0.003(3) -0.005(3) 0.009(2)
N7 0.017(2) 0.015(3) 0.034(3) 0.010(2) -0.002(2) 0.011(2)
N8 0.026(3) 0.020(3) 0.038(3) 0.014(3) 0.006(3) 0.008(2)
N9 0.034(3) 0.022(3) 0.044(4) 0.013(3) 0.014(3) 0.014(3)
N10 0.031(3) 0.019(3) 0.041(4) 0.011(3) 0.008(3) 0.012(3)
N11 0.022(3) 0.015(3) 0.020(3) 0.005(2) 0.004(2) 0.009(2)
N12 0.025(3) 0.024(3) 0.025(3) 0.007(2) 0.006(2) 0.019(2)
C1 0.025(3) 0.017(3) 0.018(3) 0.006(3) 0.000(3) 0.005(3)
C2 0.033(4) 0.032(4) 0.019(3) 0.008(3) -0.004(3) 0.021(3)
C3 0.028(3) 0.032(4) 0.021(3) 0.007(3) 0.002(3) 0.012(3)
C4 0.031(3) 0.020(4) 0.029(4) 0.012(3) 0.013(3) 0.012(3)
C5 0.035(4) 0.017(4) 0.052(5) 0.003(3) 0.012(4) 0.009(3)
C6 0.037(4) 0.026(4) 0.054(5) 0.007(4) 0.017(4) 0.019(3)
C7 0.047(4) 0.029(4) 0.054(5) 0.027(4) 0.034(4) 0.028(4)
C8 0.045(4) 0.055(5) 0.033(4) 0.025(4) 0.016(4) 0.035(4)
C9 0.045(4) 0.026(4) 0.036(4) 0.011(3) 0.015(3) 0.023(3)
C10 0.029(4) 0.030(4) 0.070(6) 0.007(4) -0.005(4) 0.020(3)
C11 0.028(4) 0.027(4) 0.056(5) 0.015(4) 0.006(4) 0.015(3)
C12 0.026(4) 0.040(5) 0.070(6) 0.025(5) 0.002(4) 0.010(3)
C13 0.022(4) 0.040(5) 0.069(6) 0.022(4) 0.005(4) 0.012(3)
C14 0.056(6) 0.053(6) 0.066(6) -0.006(5) -0.005(5) 0.034(5)
C15 0.051(5) 0.063(6) 0.054(6) 0.002(5) -0.004(5) 0.033(5)
C16 0.055(5) 0.032(5) 0.062(6) 0.014(4) 0.017(5) 0.014(4)
C17 0.047(5) 0.060(6) 0.052(5) 0.043(5) 0.016(4) 0.021(4)
C18 0.056(6) 0.060(6) 0.063(6) 0.026(5) 0.037(5) 0.023(5)
C19 0.060(5) 0.014(4) 0.057(5) 0.014(3) 0.034(4) 0.017(4)
C20 0.058(5) 0.025(4) 0.038(4) 0.017(3) 0.027(4) 0.021(4)
C21 0.049(5) 0.024(4) 0.046(5) 0.012(3) 0.026(4) 0.018(4)
C22 0.041(4) 0.019(4) 0.032(4) 0.002(3) 0.012(3) 0.013(3)
C23 0.022(3) 0.029(4) 0.029(4) 0.010(3) 0.010(3) 0.010(3)
C24 0.044(4) 0.023(4) 0.041(4) 0.005(3) 0.012(4) 0.013(3)
C25 0.041(4) 0.019(4) 0.045(4) 0.008(3) 0.024(4) 0.014(3)
C26 0.032(4) 0.023(4) 0.022(3) 0.001(3) 0.007(3) 0.006(3)
C27 0.032(4) 0.026(4) 0.025(3) 0.012(3) 0.010(3) 0.013(3)
C28 0.030(4) 0.022(4) 0.023(3) 0.008(3) 0.001(3) 0.006(3)
C29 0.036(4) 0.029(4) 0.020(3) 0.011(3) 0.010(3) 0.014(3)
C30 0.030(3) 0.030(4) 0.024(3) 0.011(3) 0.009(3) 0.015(3)
C31 0.029(3) 0.027(4) 0.016(3) 0.007(3) 0.000(3) 0.006(3)
C32 0.030(4) 0.039(4) 0.016(3) 0.004(3) 0.006(3) 0.015(3)
C33 0.026(3) 0.021(4) 0.017(3) 0.006(3) 0.005(3) 0.006(3)
C34 0.027(3) 0.025(4) 0.029(4) 0.015(3) 0.015(3) 0.011(3)
C35 0.032(4) 0.016(3) 0.025(3) 0.010(3) 0.009(3) 0.009(3)
C36 0.032(3) 0.025(4) 0.014(3) 0.003(3) 0.002(3) 0.006(3)
C37 0.034(4) 0.019(4) 0.017(3) 0.002(3) 0.007(3) 0.009(3)
C38 0.034(4) 0.017(3) 0.027(4) 0.005(3) 0.012(3) 0.008(3)
C39 0.026(3) 0.023(4) 0.026(4) 0.011(3) 0.004(3) 0.006(3)
C40 0.025(3) 0.025(4) 0.021(3) 0.010(3) 0.000(3) 0.004(3)
C41 0.035(4) 0.015(3) 0.029(4) 0.004(3) 0.011(3) 0.010(3)
C42 0.030(4) 0.022(4) 0.030(4) 0.005(3) 0.011(3) 0.014(3)
C43 0.021(3) 0.022(4) 0.022(3) 0.004(3) 0.003(3) 0.002(3)
C44 0.044(4) 0.021(4) 0.035(4) 0.009(3) 0.025(3) 0.014(3)
C45 0.039(4) 0.023(4) 0.025(3) -0.001(3) 0.010(3) 0.016(3)
C46 0.031(4) 0.019(4) 0.026(3) 0.001(3) 0.007(3) 0.010(3)
C47 0.026(3) 0.026(4) 0.037(4) 0.007(3) -0.002(3) 0.017(3)
C48 0.028(4) 0.030(4) 0.040(4) 0.017(3) 0.007(3) 0.015(3)
C49 0.030(4) 0.033(4) 0.037(4) 0.015(3) 0.011(3) 0.017(3)
C50 0.026(3) 0.028(4) 0.040(4) 0.017(3) 0.006(3) 0.017(3)
C51 0.028(4) 0.038(4) 0.046(5) 0.007(4) 0.014(3) 0.020(3)
C52 0.033(4) 0.040(5) 0.042(4) 0.015(4) 0.009(3) 0.020(3)
C53 0.024(3) 0.023(4) 0.041(4) 0.016(3) 0.010(3) 0.011(3)
C54 0.033(4) 0.033(4) 0.039(4) 0.002(3) 0.004(3) 0.014(3)
C55 0.021(3) 0.043(5) 0.045(4) 0.014(4) -0.003(3) 0.021(3)
C56 0.027(3) 0.022(4) 0.016(3) 0.003(3) 0.002(3) 0.009(3)
C57 0.022(3) 0.035(4) 0.016(3) 0.001(3) 0.003(3) 0.015(3)
C58 0.030(3) 0.038(4) 0.015(3) 0.009(3) 0.006(3) 0.022(3)
C59 0.026(3) 0.016(3) 0.027(3) 0.016(3) 0.014(3) 0.011(3)
C60 0.031(3) 0.015(3) 0.025(3) 0.005(3) 0.007(3) 0.015(3)
C61 0.036(4) 0.018(4) 0.034(4) 0.008(3) 0.007(3) 0.009(3)
C62 0.027(3) 0.023(4) 0.029(4) 0.012(3) 0.007(3) 0.011(3)
C63 0.030(4) 0.018(4) 0.032(4) 0.004(3) 0.005(3) 0.009(3)
C64 0.025(3) 0.025(4) 0.025(3) 0.002(3) 0.002(3) 0.016(3)
C65 0.062(7) 0.160(13) 0.051(6) 0.034(8) 0.013(6) 0.030(8)
O1W 0.095(5) 0.067(5) 0.078(5) 0.039(4) 0.057(4) 0.058(4)

loop_
_atom_type_symbol
_atom_type_description
_atom_type_scat_dispersion_real
_atom_type_scat_dispersion_imag
_atom_type_scat_source
C C 0.0033 0.0016 'International Tables Vol C Tables 4.2.6.8 and 6.1.1.4'
H H 0.0000 0.0000 'International Tables Vol C Tables 4.2.6.8 and 6.1.1.4'
N N 0.0061 0.0033 'International Tables Vol C Tables 4.2.6.8 and 6.1.1.4'
O O 0.0106 0.0060 'International Tables Vol C Tables 4.2.6.8 and 6.1.1.4'
Cd Cd -0.8075 1.2024 'International Tables Vol C Tables 4.2.6.8 and 6.1.1.4'

loop_
_geom_angle_atom_site_label_1
_geom_angle_atom_site_label_2
_geom_angle_atom_site_label_3
_geom_angle
_geom_angle_site_symmetry_1
_geom_angle_site_symmetry_3
N6 Cd1 O1 107.9(2) . .
N6 Cd1 O4 90.94(19) . 1_445
O1 Cd1 O4 141.60(17) . 1_445
N6 Cd1 N1 105.2(2) . .
O1 Cd1 N1 92.34(19) . .
O4 Cd1 N1 115.14(19) 1_445 .
N6 Cd1 O5 146.1(2) . 1_445
O1 Cd1 O5 101.29(18) . 1_445
O4 Cd1 O5 55.20(16) 1_445 1_445
N1 Cd1 O5 90.19(18) . 1_445
N6 Cd1 O2 87.4(3) . .
O1 Cd1 O2 54.53(19) . .
O4 Cd1 O2 94.7(2) 1_445 .
N1 Cd1 O2 146.9(2) . .
O5 Cd1 O2 96.0(3) 1_445 .
N6 Cd1 C19 96.2(3) . .
O1 Cd1 C19 27.24(19) . .
O4 Cd1 C19 120.5(2) 1_445 .
N1 Cd1 C19 119.4(2) . .
O5 Cd1 C19 102.3(2) 1_445 .
O2 Cd1 C19 27.5(2) . .
N6 Cd1 C32 118.5(2) . 1_445
O1 Cd1 C32 123.3(2) . 1_445
O4 Cd1 C32 27.57(19) 1_445 1_445
N1 Cd1 C32 104.4(2) . 1_445
O5 Cd1 C32 27.64(18) 1_445 1_445
O2 Cd1 C32 95.6(2) . 1_445
C19 Cd1 C32 113.5(2) . 1_445
O10 Cd2 N12 92.97(19) 1_445 .
O10 Cd2 O7 138.34(16) 1_445 .
N12 Cd2 O7 116.29(19) . .
O10 Cd2 N7 114.24(18) 1_445 .
N12 Cd2 N7 103.5(2) . .
O7 Cd2 N7 88.31(18) . .
O10 Cd2 O9 55.03(16) 1_445 1_445
N12 Cd2 O9 146.86(19) . 1_445
O7 Cd2 O9 95.66(16) . 1_445
N7 Cd2 O9 85.03(19) . 1_445
O10 Cd2 O6 99.39(16) 1_445 .
N12 Cd2 O6 89.49(18) . .
O7 Cd2 O6 55.06(16) . .
N7 Cd2 O6 142.83(18) . .
O9 Cd2 O6 102.97(17) 1_445 .
O10 Cd2 C46 27.70(18) 1_445 1_445
N12 Cd2 C46 120.2(2) . 1_445
O7 Cd2 C46 118.59(18) . 1_445
N7 Cd2 C46 100.1(2) . 1_445
O9 Cd2 C46 27.33(18) 1_445 1_445
O6 Cd2 C46 103.07(18) . 1_445
O10 Cd2 C33 121.05(18) 1_445 .
N12 Cd2 C33 103.9(2) . .
O7 Cd2 C33 27.54(18) . .
N7 Cd2 C33 115.6(2) . .
O9 Cd2 C33 100.76(18) 1_445 .
O6 Cd2 C33 27.51(17) . .
C46 Cd2 C33 113.66(19) 1_445 .
C19 O1 Cd1 98.1(4) . .
C19 O2 Cd1 84.7(5) . .
C23 O3 C26 115.4(5) . .
C32 O4 Cd1 97.5(4) . 1_665
C32 O5 Cd1 85.5(4) . 1_665
C33 O6 Cd2 85.6(4) . .
C33 O7 Cd2 97.9(4) . .
C37 O8 C40 115.6(5) . .
C46 O9 Cd2 84.4(4) . 1_665
C46 O10 Cd2 96.5(4) . 1_665
C1 N1 C2 106.8(5) . .
C1 N1 Cd1 120.1(4) . .
C2 N1 Cd1 132.8(4) . .
C1 N2 C3 107.0(5) . .
C1 N2 C4 126.4(6) . .
C3 N2 C4 126.5(6) . .
N4 N3 C7 107.5(8) . .
N3 N4 C16 107.2(7) . 1_465
C10 N5 C12 105.4(7) . .
C10 N5 C13 125.7(8) . .
C12 N5 C13 128.9(8) . .
C10 N6 C11 105.8(7) . .
C10 N6 Cd1 119.9(5) . .
C11 N6 Cd1 131.9(5) . .
C47 N7 C48 105.3(6) . .
C47 N7 Cd2 119.1(5) . .
C48 N7 Cd2 134.8(4) . .
C47 N8 C49 106.3(6) . .
C47 N8 C50 127.4(6) . .
C49 N8 C50 126.4(6) . .
N10 N9 C53 114.7(6) . 1_645
N9 N10 C62 110.9(6) . .
C56 N11 C58 106.9(5) . .
C56 N11 C59 126.6(5) . .
C58 N11 C59 126.5(5) . .
C56 N12 C57 106.3(5) . .
C56 N12 Cd2 122.1(4) . .
C57 N12 Cd2 130.9(4) . .
N1 C1 N2 111.0(6) . .
N1 C1 H1 124.5 . .
N2 C1 H1 124.5 . .
C3 C2 N1 109.0(6) . .
C3 C2 H2 125.5 . .
N1 C2 H2 125.5 . .
C2 C3 N2 106.3(6) . .
C2 C3 H3 126.9 . .
N2 C3 H3 126.9 . .
C5 C4 C9 120.7(7) . .
C5 C4 N2 118.9(6) . .
C9 C4 N2 120.4(6) . .
C4 C5 C6 119.8(8) . .
C4 C5 H5 120.1 . .
C6 C5 H5 120.1 . .
C7 C6 C5 120.8(7) . .
C7 C6 H6 119.6 . .
C5 C6 H6 119.6 . .
C6 C7 C8 119.5(7) . .
C6 C7 N3 110.7(7) . .
C8 C7 N3 129.8(8) . .
C9 C8 C7 120.0(7) . .
C9 C8 H8 120.0 . .
C7 C8 H8 120.0 . .
C8 C9 C4 119.1(7) . .
C8 C9 H9 120.4 . .
C4 C9 H9 120.4 . .
N6 C10 N5 111.8(8) . .
N6 C10 H10 124.1 . .
N5 C10 H10 124.1 . .
C12 C11 N6 108.6(8) . .
C12 C11 H11 125.7 . .
N6 C11 H11 125.7 . .
C11 C12 N5 108.4(8) . .
C11 C12 H12 125.8 . .
N5 C12 H12 125.8 . .
C14 C13 C18 120.2(8) . .
C14 C13 N5 122.2(8) . .
C18 C13 N5 117.6(8) . .
C13 C14 C15 120.8(9) . .
C13 C14 H14 119.6 . .
C15 C14 H14 119.6 . .
C16 C15 C14 118.8(9) . .
C16 C15 H15 120.6 . .
C14 C15 H15 120.6 . .
C17 C16 C15 122.9(8) . .
C17 C16 N4 117.9(8) . 1_645
C15 C16 N4 119.1(8) . 1_645
C16 C17 C18 117.6(8) . .
C16 C17 H17 121.2 . .
C18 C17 H17 121.2 . .
C13 C18 C17 119.7(8) . .
C13 C18 H18 120.2 . .
C17 C18 H18 120.2 . .
O1 C19 O2 121.8(7) . .
O1 C19 C20 118.1(6) . .
O2 C19 C20 120.1(7) . .
O1 C19 Cd1 54.7(4) . .
O2 C19 Cd1 67.8(4) . .
C20 C19 Cd1 168.4(6) . .
C21 C20 C25 119.5(7) . .
C21 C20 C19 122.3(7) . .
C25 C20 C19 118.0(6) . .
C20 C21 C22 120.3(7) . .
C20 C21 H21 119.8 . .
C22 C21 H21 119.8 . .
C23 C22 C21 118.7(7) . .
C23 C22 H22 120.7 . .
C21 C22 H22 120.7 . .
C22 C23 C24 122.1(7) . .
C22 C23 O3 117.3(6) . .
C24 C23 O3 120.6(7) . .
C23 C24 C25 119.6(7) . .
C23 C24 H24 120.2 . .
C25 C24 H24 120.2 . .
C24 C25 C20 119.8(7) . .
C24 C25 H25 120.1 . .
C20 C25 H25 120.1 . .
C31 C26 C27 122.0(6) . .
C31 C26 O3 119.6(6) . .
C27 C26 O3 118.3(6) . .
C28 C27 C26 118.1(7) . .
C28 C27 H27 120.9 . .
C26 C27 H27 120.9 . .
C27 C28 C29 121.8(6) . .
C27 C28 H28 119.1 . .
C29 C28 H28 119.1 . .
C30 C29 C28 118.0(6) . .
C30 C29 C32 121.8(7) . .
C28 C29 C32 120.2(6) . .
C31 C30 C29 120.9(7) . .
C31 C30 H30 119.6 . .
C29 C30 H30 119.6 . .
C26 C31 C30 119.1(6) . .
C26 C31 H31 120.4 . .
C30 C31 H31 120.4 . .
O5 C32 O4 121.8(7) . .
O5 C32 C29 120.9(6) . .
O4 C32 C29 117.3(7) . .
O5 C32 Cd1 66.9(4) . 1_665
O4 C32 Cd1 54.9(4) . 1_665
C29 C32 Cd1 171.3(5) . 1_665
O6 C33 O7 121.4(6) . .
O6 C33 C34 121.1(6) . .
O7 C33 C34 117.5(6) . .
O6 C33 Cd2 66.9(3) . .
O7 C33 Cd2 54.6(3) . .
C34 C33 Cd2 172.0(5) . .
C35 C34 C39 118.8(6) . .
C35 C34 C33 122.3(6) . .
C39 C34 C33 118.9(6) . .
C36 C35 C34 120.9(7) . .
C36 C35 H35 119.6 . .
C34 C35 H35 119.6 . .
C37 C36 C35 119.6(6) . .
C37 C36 H36 120.2 . .
C35 C36 H36 120.2 . .
C36 C37 C38 121.8(6) . .
C36 C37 O8 119.1(6) . .
C38 C37 O8 119.1(6) . .
C39 C38 C37 117.9(7) . .
C39 C38 H38 121.0 . .
C37 C38 H38 121.0 . .
C38 C39 C34 120.9(6) . .
C38 C39 H39 119.5 . .
C34 C39 H39 119.5 . .
C45 C40 C41 122.3(7) . .
C45 C40 O8 117.7(6) . .
C41 C40 O8 119.9(6) . .
C40 C41 C42 118.6(6) . .
C40 C41 H41 120.7 . .
C42 C41 H41 120.7 . .
C43 C42 C41 120.2(6) . .
C43 C42 H42 119.9 . .
C41 C42 H42 119.9 . .
C42 C43 C44 121.1(7) . .
C42 C43 C46 118.9(6) . .
C44 C43 C46 120.0(6) . .
C43 C44 C45 119.8(7) . .
C43 C44 H44 120.1 . .
C45 C44 H44 120.1 . .
C40 C45 C44 117.7(6) . .
C40 C45 H45 121.2 . .
C44 C45 H45 121.2 . .
O9 C46 O10 124.0(7) . .
O9 C46 C43 119.2(6) . .
O10 C46 C43 116.8(6) . .
O9 C46 Cd2 68.3(4) . 1_665
O10 C46 Cd2 55.8(4) . 1_665
C43 C46 Cd2 171.9(5) . 1_665
N7 C47 N8 112.2(6) . .
N7 C47 H47 123.9 . .
N8 C47 H47 123.9 . .
C49 C48 N7 110.8(7) . .
C49 C48 H48 124.6 . .
N7 C48 H48 124.6 . .
C48 C49 N8 105.5(7) . .
C48 C49 H49 127.3 . .
N8 C49 H49 127.3 . .
C55 C50 C51 120.8(6) . .
C55 C50 N8 120.3(6) . .
C51 C50 N8 118.8(6) . .
C52 C51 C50 118.9(7) . .
C52 C51 H51 120.5 . .
C50 C51 H51 120.5 . .
C53 C52 C51 121.3(7) . .
C53 C52 H52 119.3 . .
C51 C52 H52 119.3 . .
C52 C53 C54 119.7(7) . .
C52 C53 N9 115.1(6) . 1_465
C54 C53 N9 125.2(7) . 1_465
C53 C54 C55 119.5(7) . .
C53 C54 H54 120.2 . .
C55 C54 H54 120.2 . .
C50 C55 C54 119.7(7) . .
C50 C55 H55 120.2 . .
C54 C55 H55 120.2 . .
N12 C56 N11 110.7(5) . .
N12 C56 H56 124.6 . .
N11 C56 H56 124.6 . .
C58 C57 N12 109.4(6) . .
C58 C57 H57 125.3 . .
N12 C57 H57 125.3 . .
C57 C58 N11 106.6(6) . .
C57 C58 H58 126.7 . .
N11 C58 H58 126.7 . .
C60 C59 C64 121.2(6) . .
C60 C59 N11 121.1(6) . .
C64 C59 N11 117.7(6) . .
C61 C60 C59 119.1(6) . .
C61 C60 H60 120.5 . .
C59 C60 H60 120.5 . .
C60 C61 C62 120.8(7) . .
C60 C61 H61 119.6 . .
C62 C61 H61 119.6 . .
C63 C62 C61 119.2(6) . .
C63 C62 N10 123.8(6) . .
C61 C62 N10 117.0(6) . .
C64 C63 C62 120.0(6) . .
C64 C63 H63 120.0 . .
C62 C63 H63 120.0 . .
C63 C64 C59 119.7(6) . .
C63 C64 H64 120.2 . .
C59 C64 H64 120.2 . .

loop_
_geom_bond_atom_site_label_1
_geom_bond_atom_site_label_2
_geom_bond_distance
_geom_bond_site_symmetry_2
Cd1 N6 2.232(6) .
Cd1 O1 2.232(5) .
Cd1 O4 2.253(5) 1_445
Cd1 N1 2.255(5) .
Cd1 O5 2.518(5) 1_445
Cd1 O2 2.519(6) .
Cd1 C19 2.708(8) .
Cd1 C32 2.729(7) 1_445
Cd2 O10 2.243(5) 1_445
Cd2 N12 2.250(5) .
Cd2 O7 2.253(5) .
Cd2 N7 2.269(5) .
Cd2 O9 2.516(5) 1_445
Cd2 O6 2.526(5) .
Cd2 C46 2.695(7) 1_445
Cd2 C33 2.739(6) .
O1 C19 1.252(9) .
O2 C19 1.256(9) .
O3 C23 1.399(8) .
O3 C26 1.405(8) .
O4 C32 1.274(8) .
O4 Cd1 2.253(5) 1_665
O5 C32 1.270(9) .
O5 Cd1 2.518(5) 1_665
O6 C33 1.269(8) .
O7 C33 1.279(8) .
O8 C37 1.395(8) .
O8 C40 1.410(8) .
O9 C46 1.243(8) .
O9 Cd2 2.516(5) 1_665
O10 C46 1.261(8) .
O10 Cd2 2.243(5) 1_665
O11 C65 1.447(11) .
N1 C1 1.315(8) .
N1 C2 1.389(8) .
N2 C1 1.359(8) .
N2 C3 1.391(9) .
N2 C4 1.423(8) .
N3 N4 1.176(10) .
N3 C7 1.495(10) .
N4 C16 1.534(11) 1_465
N5 C10 1.353(11) .
N5 C12 1.365(11) .
N5 C13 1.439(10) .
N6 C10 1.325(10) .
N6 C11 1.370(11) .
N7 C47 1.295(9) .
N7 C48 1.375(9) .
N8 C47 1.355(9) .
N8 C49 1.386(9) .
N8 C50 1.428(8) .
N9 N10 1.229(8) .
N9 C53 1.439(8) 1_645
N10 C62 1.458(9) .
N11 C56 1.363(8) .
N11 C58 1.386(8) .
N11 C59 1.447(8) .
N12 C56 1.329(8) .
N12 C57 1.383(8) .
C1 H1 0.9300 .
C2 C3 1.361(10) .
C2 H2 0.9300 .
C3 H3 0.9300 .
C4 C5 1.375(10) .
C4 C9 1.385(10) .
C5 C6 1.377(10) .
C5 H5 0.9300 .
C6 C7 1.363(11) .
C6 H6 0.9300 .
C7 C8 1.405(11) .
C8 C9 1.383(10) .
C8 H8 0.9300 .
C9 H9 0.9300 .
C10 H10 0.9300 .
C11 C12 1.349(10) .
C11 H11 0.9300 .
C12 H12 0.9300 .
C13 C14 1.378(11) .
C13 C18 1.380(11) .
C14 C15 1.378(12) .
C14 H14 0.9300 .
C15 C16 1.377(11) .
C15 H15 0.9300 .
C16 C17 1.363(9) .
C16 N4 1.534(11) 1_645
C17 C18 1.433(9) .
C17 H17 0.9300 .
C18 H18 0.9300 .
C19 C20 1.507(11) .
C20 C21 1.393(10) .
C20 C25 1.402(10) .
C21 C22 1.405(11) .
C21 H21 0.9300 .
C22 C23 1.375(10) .
C22 H22 0.9300 .
C23 C24 1.376(10) .
C24 C25 1.392(11) .
C24 H24 0.9300 .
C25 H25 0.9300 .
C26 C31 1.378(10) .
C26 C27 1.394(10) .
C27 C28 1.370(10) .
C27 H27 0.9300 .
C28 C29 1.409(10) .
C28 H28 0.9300 .
C29 C30 1.399(10) .
C29 C32 1.479(10) .
C30 C31 1.383(9) .
C30 H30 0.9300 .
C31 H31 0.9300 .
C32 Cd1 2.729(7) 1_665
C33 C34 1.491(9) .
C34 C35 1.378(10) .
C34 C39 1.415(9) .
C35 C36 1.377(9) .
C35 H35 0.9300 .
C36 C37 1.376(10) .
C36 H36 0.9300 .
C37 C38 1.394(10) .
C38 C39 1.385(9) .
C38 H38 0.9300 .
C39 H39 0.9300 .
C40 C45 1.379(10) .
C40 C41 1.387(10) .
C41 C42 1.387(10) .
C41 H41 0.9300 .
C42 C43 1.371(10) .
C42 H42 0.9300 .
C43 C44 1.376(9) .
C43 C46 1.540(10) .
C44 C45 1.418(10) .
C44 H44 0.9300 .
C45 H45 0.9300 .
C46 Cd2 2.695(7) 1_665
C47 H47 0.9300 .
C48 C49 1.341(10) .
C48 H48 0.9300 .
C49 H49 0.9300 .
C50 C55 1.385(10) .
C50 C51 1.389(10) .
C51 C52 1.382(10) .
C51 H51 0.9300 .
C52 C53 1.379(10) .
C52 H52 0.9300 .
C53 C54 1.395(10) .
C53 N9 1.439(8) 1_465
C54 C55 1.399(10) .
C54 H54 0.9300 .
C55 H55 0.9300 .
C56 H56 0.9300 .
C57 C58 1.359(9) .
C57 H57 0.9300 .
C58 H58 0.9300 .
C59 C60 1.377(9) .
C59 C64 1.378(9) .
C60 C61 1.372(9) .
C60 H60 0.9300 .
C61 C62 1.394(9) .
C61 H61 0.9300 .
C62 C63 1.388(9) .
C63 C64 1.376(9) .
C63 H63 0.9300 .
C64 H64 0.9300 .

loop_
_geom_torsion_atom_site_label_1
_geom_torsion_atom_site_label_2
_geom_torsion_atom_site_label_3
_geom_torsion_atom_site_label_4
_geom_torsion
_geom_torsion_site_symmetry_1
_geom_torsion_site_symmetry_4
N6 Cd1 O1 C19 67.7(5) . .
O4 Cd1 O1 C19 -48.1(6) 1_445 .
N1 Cd1 O1 C19 174.4(5) . .
O5 Cd1 O1 C19 -94.9(5) 1_445 .
O2 Cd1 O1 C19 -5.5(6) . .
C32 Cd1 O1 C19 -76.6(5) 1_445 .
N6 Cd1 O2 C19 -108.8(7) . .
O1 Cd1 O2 C19 5.4(5) . .
O4 Cd1 O2 C19 160.5(6) 1_445 .
N1 Cd1 O2 C19 5.3(10) . .
O5 Cd1 O2 C19 105.0(6) 1_445 .
C32 Cd1 O2 C19 132.8(6) 1_445 .
O10 Cd2 O6 C33 -144.5(4) 1_445 .
N12 Cd2 O6 C33 122.6(4) . .
O7 Cd2 O6 C33 -0.6(3) . .
N7 Cd2 O6 C33 10.6(5) . .
O9 Cd2 O6 C33 -88.4(4) 1_445 .
C46 Cd2 O6 C33 -116.5(4) 1_445 .
O10 Cd2 O7 C33 61.5(5) 1_445 .
N12 Cd2 O7 C33 -68.5(4) . .
N7 Cd2 O7 C33 -172.7(4) . .
O9 Cd2 O7 C33 102.5(4) 1_445 .
O6 Cd2 O7 C33 0.6(3) . .
C46 Cd2 O7 C33 86.8(4) 1_445 .
N6 Cd1 N1 C1 159.9(5) . .
O1 Cd1 N1 C1 50.6(5) . .
O4 Cd1 N1 C1 -101.7(5) 1_445 .
O5 Cd1 N1 C1 -50.7(5) 1_445 .
O2 Cd1 N1 C1 50.7(8) . .
C19 Cd1 N1 C1 53.5(6) . .
C32 Cd1 N1 C1 -74.7(5) 1_445 .
N6 Cd1 N1 C2 -12.9(7) . .
O1 Cd1 N1 C2 -122.2(6) . .
O4 Cd1 N1 C2 85.5(7) 1_445 .
O5 Cd1 N1 C2 136.5(6) 1_445 .
O2 Cd1 N1 C2 -122.1(7) . .
C19 Cd1 N1 C2 -119.3(7) . .
C32 Cd1 N1 C2 112.6(6) 1_445 .
C7 N3 N4 C16 178.8(6) . 1_465
O1 Cd1 N6 C10 -89.5(6) . .
O4 Cd1 N6 C10 56.5(7) 1_445 .
N1 Cd1 N6 C10 172.9(6) . .
O5 Cd1 N6 C10 58.8(8) 1_445 .
O2 Cd1 N6 C10 -38.2(7) . .
C19 Cd1 N6 C10 -64.3(7) . .
C32 Cd1 N6 C10 56.8(7) 1_445 .
O1 Cd1 N6 C11 111.0(7) . .
O4 Cd1 N6 C11 -103.0(7) 1_445 .
N1 Cd1 N6 C11 13.4(7) . .
O5 Cd1 N6 C11 -100.8(7) 1_445 .
O2 Cd1 N6 C11 162.3(7) . .
C19 Cd1 N6 C11 136.2(7) . .
C32 Cd1 N6 C11 -102.8(7) 1_445 .
O10 Cd2 N7 C47 91.4(5) 1_445 .
N12 Cd2 N7 C47 -169.1(5) . .
O7 Cd2 N7 C47 -52.4(5) . .
O9 Cd2 N7 C47 43.4(5) 1_445 .
O6 Cd2 N7 C47 -61.5(7) . .
C46 Cd2 N7 C47 66.3(6) 1_445 .
C33 Cd2 N7 C47 -56.1(6) . .
O10 Cd2 N7 C48 -99.9(6) 1_445 .
N12 Cd2 N7 C48 -0.3(7) . .
O7 Cd2 N7 C48 116.4(7) . .
O9 Cd2 N7 C48 -147.8(7) 1_445 .
O6 Cd2 N7 C48 107.3(6) . .
C46 Cd2 N7 C48 -124.9(6) 1_445 .
C33 Cd2 N7 C48 112.6(6) . .
C53 N9 N10 C62 179.9(6) 1_645 .
O10 Cd2 N12 C56 -50.3(5) 1_445 .
O7 Cd2 N12 C56 99.0(5) . .
N7 Cd2 N12 C56 -166.1(5) . .
O9 Cd2 N12 C56 -64.3(6) 1_445 .
O6 Cd2 N12 C56 49.0(5) . .
C46 Cd2 N12 C56 -55.8(6) 1_445 .
C33 Cd2 N12 C56 72.7(5) . .
O10 Cd2 N12 C57 118.7(6) 1_445 .
O7 Cd2 N12 C57 -92.0(6) . .
N7 Cd2 N12 C57 2.9(6) . .
O9 Cd2 N12 C57 104.7(6) 1_445 .
O6 Cd2 N12 C57 -141.9(6) . .
C46 Cd2 N12 C57 113.2(6) 1_445 .
C33 Cd2 N12 C57 -118.3(6) . .
C2 N1 C1 N2 -0.1(8) . .
Cd1 N1 C1 N2 -174.5(4) . .
C3 N2 C1 N1 0.6(8) . .
C4 N2 C1 N1 179.1(6) . .
C1 N1 C2 C3 -0.6(8) . .
Cd1 N1 C2 C3 172.9(5) . .
N1 C2 C3 N2 0.9(8) . .
C1 N2 C3 C2 -0.9(8) . .
C4 N2 C3 C2 -179.4(6) . .
C1 N2 C4 C5 -155.9(7) . .
C3 N2 C4 C5 22.3(10) . .
C1 N2 C4 C9 26.6(10) . .
C3 N2 C4 C9 -155.2(7) . .
C9 C4 C5 C6 0.8(12) . .
N2 C4 C5 C6 -176.7(7) . .
C4 C5 C6 C7 -0.4(12) . .
C5 C6 C7 C8 -0.8(12) . .
C5 C6 C7 N3 178.1(7) . .
N4 N3 C7 C6 170.2(8) . .
N4 N3 C7 C8 -11.0(12) . .
C6 C7 C8 C9 1.6(12) . .
N3 C7 C8 C9 -177.1(8) . .
C7 C8 C9 C4 -1.2(12) . .
C5 C4 C9 C8 0.0(11) . .
N2 C4 C9 C8 177.4(7) . .
C11 N6 C10 N5 1.1(9) . .
Cd1 N6 C10 N5 -163.3(5) . .
C12 N5 C10 N6 0.0(9) . .
C13 N5 C10 N6 177.5(7) . .
C10 N6 C11 C12 -1.7(9) . .
Cd1 N6 C11 C12 159.9(6) . .
N6 C11 C12 N5 1.8(9) . .
C10 N5 C12 C11 -1.1(9) . .
C13 N5 C12 C11 -178.5(7) . .
C10 N5 C13 C14 7.2(13) . .
C12 N5 C13 C14 -175.9(9) . .
C10 N5 C13 C18 -173.6(8) . .
C12 N5 C13 C18 3.3(12) . .
C18 C13 C14 C15 0.1(15) . .
N5 C13 C14 C15 179.3(8) . .
C13 C14 C15 C16 1.5(16) . .
C14 C15 C16 C17 -2.2(15) . .
C14 C15 C16 N4 177.6(8) . 1_645
C15 C16 C17 C18 1.2(14) . .
N4 C16 C17 C18 -178.6(7) 1_645 .
C14 C13 C18 C17 -1.2(14) . .
N5 C13 C18 C17 179.7(7) . .
C16 C17 C18 C13 0.5(13) . .
Cd1 O1 C19 O2 10.6(11) . .
Cd1 O1 C19 C20 -169.3(7) . .
Cd1 O2 C19 O1 -9.3(9) . .
Cd1 O2 C19 C20 170.6(8) . .
N6 Cd1 C19 O1 -117.7(5) . .
O4 Cd1 C19 O1 147.5(4) 1_445 .
N1 Cd1 C19 O1 -6.4(6) . .
O5 Cd1 C19 O1 90.9(5) 1_445 .
O2 Cd1 C19 O1 170.3(10) . .
C32 Cd1 C19 O1 117.5(5) 1_445 .
N6 Cd1 C19 O2 72.0(7) . .
O1 Cd1 C19 O2 -170.3(10) . .
O4 Cd1 C19 O2 -22.8(7) 1_445 .
N1 Cd1 C19 O2 -176.7(6) . .
O5 Cd1 C19 O2 -79.4(7) 1_445 .
C32 Cd1 C19 O2 -52.8(7) 1_445 .
N6 Cd1 C19 C20 -63(3) . .
O1 Cd1 C19 C20 55(3) . .
O4 Cd1 C19 C20 -158(3) 1_445 .
N1 Cd1 C19 C20 48(3) . .
O5 Cd1 C19 C20 146(3) 1_445 .
O2 Cd1 C19 C20 -135(3) . .
C32 Cd1 C19 C20 172(3) 1_445 .
O1 C19 C20 C21 179.1(8) . .
O2 C19 C20 C21 -0.8(14) . .
Cd1 C19 C20 C21 130(3) . .
O1 C19 C20 C25 3.7(12) . .
O2 C19 C20 C25 -176.2(9) . .
Cd1 C19 C20 C25 -45(3) . .
C25 C20 C21 C22 -3.7(13) . .
C19 C20 C21 C22 -179.1(8) . .
C20 C21 C22 C23 0.5(12) . .
C21 C22 C23 C24 2.6(11) . .
C21 C22 C23 O3 -175.5(6) . .
C26 O3 C23 C22 -138.9(7) . .
C26 O3 C23 C24 42.9(9) . .
C22 C23 C24 C25 -2.4(12) . .
O3 C23 C24 C25 175.6(7) . .
C23 C24 C25 C20 -0.9(12) . .
C21 C20 C25 C24 3.9(12) . .
C19 C20 C25 C24 179.5(8) . .
C23 O3 C26 C31 -119.9(7) . .
C23 O3 C26 C27 64.7(8) . .
C31 C26 C27 C28 -1.0(10) . .
O3 C26 C27 C28 174.3(6) . .
C26 C27 C28 C29 0.3(10) . .
C27 C28 C29 C30 1.3(10) . .
C27 C28 C29 C32 -176.5(6) . .
C28 C29 C30 C31 -2.3(10) . .
C32 C29 C30 C31 175.4(6) . .
C27 C26 C31 C30 0.0(10) . .
O3 C26 C31 C30 -175.2(6) . .
C29 C30 C31 C26 1.6(10) . .
Cd1 O5 C32 O4 1.8(6) 1_665 .
Cd1 O5 C32 C29 -175.5(6) 1_665 .
Cd1 O4 C32 O5 -2.0(7) 1_665 .
Cd1 O4 C32 C29 175.4(5) 1_665 .
C30 C29 C32 O5 10.4(10) . .
C28 C29 C32 O5 -171.9(6) . .
C30 C29 C32 O4 -167.0(6) . .
C28 C29 C32 O4 10.7(10) . .
C30 C29 C32 Cd1 -141(3) . 1_665
C28 C29 C32 Cd1 36(4) . 1_665
Cd2 O6 C33 O7 1.0(6) . .
Cd2 O6 C33 C34 -178.5(6) . .
Cd2 O7 C33 O6 -1.1(7) . .
Cd2 O7 C33 C34 178.4(5) . .
O10 Cd2 C33 O6 41.9(4) 1_445 .
N12 Cd2 C33 O6 -60.3(4) . .
O7 Cd2 C33 O6 179.0(6) . .
N7 Cd2 C33 O6 -172.9(3) . .
O9 Cd2 C33 O6 97.4(4) 1_445 .
C46 Cd2 C33 O6 72.1(4) 1_445 .
O10 Cd2 C33 O7 -137.0(3) 1_445 .
N12 Cd2 C33 O7 120.8(4) . .
N7 Cd2 C33 O7 8.1(4) . .
O9 Cd2 C33 O7 -81.5(4) 1_445 .
O6 Cd2 C33 O7 -179.0(6) . .
C46 Cd2 C33 O7 -106.8(4) 1_445 .
O10 Cd2 C33 C34 -147(3) 1_445 .
N12 Cd2 C33 C34 111(3) . .
O7 Cd2 C33 C34 -10(3) . .
N7 Cd2 C33 C34 -2(3) . .
O9 Cd2 C33 C34 -92(3) 1_445 .
O6 Cd2 C33 C34 171(4) . .
C46 Cd2 C33 C34 -117(3) 1_445 .
O6 C33 C34 C35 -8.8(10) . .
O7 C33 C34 C35 171.7(6) . .
Cd2 C33 C34 C35 -179(100) . .
O6 C33 C34 C39 171.2(6) . .
O7 C33 C34 C39 -8.3(9) . .
Cd2 C33 C34 C39 1(4) . .
C39 C34 C35 C36 2.3(10) . .
C33 C34 C35 C36 -177.7(6) . .
C34 C35 C36 C37 -1.7(10) . .
C35 C36 C37 C38 -0.5(10) . .
C35 C36 C37 O8 176.8(6) . .
C40 O8 C37 C36 122.7(7) . .
C40 O8 C37 C38 -59.9(8) . .
C36 C37 C38 C39 2.0(10) . .
O8 C37 C38 C39 -175.3(6) . .
C37 C38 C39 C34 -1.3(10) . .
C35 C34 C39 C38 -0.8(10) . .
C33 C34 C39 C38 179.2(6) . .
C37 O8 C40 C45 130.8(6) . .
C37 O8 C40 C41 -49.6(8) . .
C45 C40 C41 C42 3.8(10) . .
O8 C40 C41 C42 -175.9(6) . .
C40 C41 C42 C43 0.0(10) . .
C41 C42 C43 C44 -3.2(11) . .
C41 C42 C43 C46 177.7(6) . .
C42 C43 C44 C45 2.7(11) . .
C46 C43 C44 C45 -178.3(6) . .
C41 C40 C45 C44 -4.3(10) . .
O8 C40 C45 C44 175.4(6) . .
C43 C44 C45 C40 1.0(11) . .
Cd2 O9 C46 O10 1.7(7) 1_665 .
Cd2 O9 C46 C43 -176.6(6) 1_665 .
Cd2 O10 C46 O9 -1.9(7) 1_665 .
Cd2 O10 C46 C43 176.4(5) 1_665 .
C42 C43 C46 O9 167.6(6) . .
C44 C43 C46 O9 -11.5(10) . .
C42 C43 C46 O10 -10.7(9) . .
C44 C43 C46 O10 170.2(6) . .
C42 C43 C46 Cd2 11(4) . 1_665
C44 C43 C46 Cd2 -168(3) . 1_665
C48 N7 C47 N8 -0.1(8) . .
Cd2 N7 C47 N8 171.7(4) . .
C49 N8 C47 N7 0.0(8) . .
C50 N8 C47 N7 178.6(6) . .
C47 N7 C48 C49 0.2(8) . .
Cd2 N7 C48 C49 -169.7(5) . .
N7 C48 C49 N8 -0.2(8) . .
C47 N8 C49 C48 0.2(8) . .
C50 N8 C49 C48 -178.5(7) . .
C47 N8 C50 C55 14.4(11) . .
C49 N8 C50 C55 -167.2(7) . .
C47 N8 C50 C51 -167.2(7) . .
C49 N8 C50 C51 11.3(11) . .
C55 C50 C51 C52 -0.3(12) . .
N8 C50 C51 C52 -178.7(7) . .
C50 C51 C52 C53 -0.8(12) . .
C51 C52 C53 C54 1.7(12) . .
C51 C52 C53 N9 -177.8(7) . 1_465
C52 C53 C54 C55 -1.5(12) . .
N9 C53 C54 C55 177.9(7) 1_465 .
C51 C50 C55 C54 0.5(12) . .
N8 C50 C55 C54 178.9(7) . .
C53 C54 C55 C50 0.4(12) . .
C57 N12 C56 N11 0.4(8) . .
Cd2 N12 C56 N11 171.8(4) . .
C58 N11 C56 N12 -0.3(8) . .
C59 N11 C56 N12 177.6(6) . .
C56 N12 C57 C58 -0.3(8) . .
Cd2 N12 C57 C58 -170.7(5) . .
N12 C57 C58 N11 0.2(8) . .
C56 N11 C58 C57 0.1(8) . .
C59 N11 C58 C57 -177.8(6) . .
C56 N11 C59 C60 -26.6(10) . .
C58 N11 C59 C60 150.8(7) . .
C56 N11 C59 C64 153.8(6) . .
C58 N11 C59 C64 -28.8(9) . .
C64 C59 C60 C61 2.8(10) . .
N11 C59 C60 C61 -176.8(6) . .
C59 C60 C61 C62 -0.9(11) . .
C60 C61 C62 C63 -0.7(11) . .
C60 C61 C62 N10 179.5(6) . .
N9 N10 C62 C63 10.4(10) . .
N9 N10 C62 C61 -169.8(6) . .
C61 C62 C63 C64 0.5(11) . .
N10 C62 C63 C64 -179.8(7) . .
C62 C63 C64 C59 1.4(11) . .
C60 C59 C64 C63 -3.1(11) . .
N11 C59 C64 C63 176.5(6) . .
